data_7205210
loop_
_publ_author_name
'Li, Baiyan'
'Li, Guanghua'
'Liu, Dan'
'Peng, Yu'
'Zhou, Xiaojing'
'Hua, Jia'
'Shi, Zhan'
'Feng, Shouhua'

_publ_section_title
;
 Coordination polymers constructed by 1,3-bi(4-pyridyl)propane with
 four different conformations and
 2,2&#x2032;-dinitro-4,4&#x2032;-biphenyldicarboxylate ligands: the
 effects of metal ions
;
_journal_issue 5
_journal_name_full CrystEngComm
_journal_page_first 1291
_journal_paper_doi 10.1039/c0ce00252f
_journal_volume 13
_journal_year 2011
_chemical_formula_moiety 'C82 H62.50 Co4 N12 O37.25'
_chemical_formula_sum 'C82 H62.5 Co4 N12 O37.25'
_chemical_formula_weight 2047.66
_chemical_melting_point ?
_chemical_name_systematic
;
?
;
_space_group_IT_number 2
_symmetry_cell_setting triclinic
_symmetry_space_group_name_Hall '-P 1'
_symmetry_space_group_name_H-M 'P -1'
_atom_sites_solution_hydrogens geom
_atom_sites_solution_primary direct
_atom_sites_solution_secondary difmap
_audit_creation_method SHELXL-97
_cell_angle_alpha 89.88(3)
_cell_angle_beta 89.88(3)
_cell_angle_gamma 65.10(3)
_cell_formula_units_Z 2
_cell_length_a 14.381(3)
_cell_length_b 16.173(3)
_cell_length_c 21.049(4)
_cell_measurement_reflns_used 15290
_cell_measurement_temperature 293(2)
_cell_measurement_theta_max 25.00
_cell_measurement_theta_min 2.99
_cell_volume 4440.6(18)
_computing_cell_refinement Process-auto
_computing_data_collection Process-auto
_computing_data_reduction Process-auto
_computing_structure_refinement 'SHELXL-97 (Sheldrick, 1997)'
_computing_structure_solution 'SHELXS-97 (Sheldrick, 1990)'
_diffrn_ambient_temperature 293(2)
_diffrn_detector_area_resol_mean 10.0
_diffrn_measured_fraction_theta_full 0.978
_diffrn_measured_fraction_theta_max 0.978
_diffrn_measurement_device_type 'Rigaku RAXIS-RAPID'
_diffrn_measurement_method omega-scan
_diffrn_radiation_monochromator graphite
_diffrn_radiation_source 'fine-focus sealed tube'
_diffrn_radiation_type MoK\a
_diffrn_radiation_wavelength 0.71073
_diffrn_reflns_av_R_equivalents 0.0429
_diffrn_reflns_av_sigmaI/netI 0.0531
_diffrn_reflns_limit_h_max 17
_diffrn_reflns_limit_h_min -17
_diffrn_reflns_limit_k_max 19
_diffrn_reflns_limit_k_min -19
_diffrn_reflns_limit_l_max 25
_diffrn_reflns_limit_l_min -25
_diffrn_reflns_number 34891
_diffrn_reflns_theta_full 25.00
_diffrn_reflns_theta_max 25.00
_diffrn_reflns_theta_min 2.99
_diffrn_standards_decay_% 0
_diffrn_standards_interval_count 0
_diffrn_standards_interval_time 0
_diffrn_standards_number 0
_exptl_absorpt_coefficient_mu 0.832
_exptl_absorpt_correction_type none
_exptl_crystal_colour pink
_exptl_crystal_density_diffrn 1.532
_exptl_crystal_density_meas ?
_exptl_crystal_density_method 'not measured'
_exptl_crystal_description block
_exptl_crystal_F_000 2089
_exptl_crystal_size_max 0.23
_exptl_crystal_size_mid 0.22
_exptl_crystal_size_min 0.20
_refine_diff_density_max 1.239
_refine_diff_density_min -1.225
_refine_diff_density_rms 0.114
_refine_ls_extinction_method none
_refine_ls_goodness_of_fit_ref 1.033
_refine_ls_hydrogen_treatment mixed
_refine_ls_matrix_type full
_refine_ls_number_parameters 1240
_refine_ls_number_reflns 15290
_refine_ls_number_restraints 184
_refine_ls_restrained_S_all 1.038
_refine_ls_R_factor_all 0.0964
_refine_ls_R_factor_gt 0.0795
_refine_ls_shift/su_max 0.001
_refine_ls_shift/su_mean 0.000
_refine_ls_structure_factor_coef Fsqd
_refine_ls_weighting_details 'calc w=1/[\s^2^(Fo^2^)+(0.0713P)^2^+31.0869P] where P=(Fo^2^+2Fc^2^)/3'
_refine_ls_weighting_scheme calc
_refine_ls_wR_factor_gt 0.1918
_refine_ls_wR_factor_ref 0.2008
_reflns_number_gt 12280
_reflns_number_total 15290
_reflns_threshold_expression >2sigma(I)
_cod_data_source_file C0CE00252F.TXT
_cod_data_source_block Compound-2
_cod_depositor_comments
;
The following automatic conversions were performed:

'_chemical_melting_point' value 'not measured' was changed to '?' -
the value is undefined or not given.

Automatic conversion script
Id: cif_fix_values 1569 2011-02-09 13:29:24Z adriana 

The following automatic conversions were performed:

'_exptl_crystal_density_meas' value 'none' was changed to '?' - the
value is perceived as not measured.

Automatic conversion script
Id: cif_fix_values 3008 2015-01-20 13:52:24Z robertas 
;
_cod_original_cell_volume 4440.3(15)
_cod_original_sg_symbol_H-M p-1
_cod_original_formula_sum 'C82 H62.50 Co4 N12 O37.25'
_cod_database_code 7205210

loop_
_symmetry_equiv_pos_as_xyz
'x, y, z'
'-x, -y, -z'

loop_
_atom_site_label
_atom_site_type_symbol
_atom_site_fract_x
_atom_site_fract_y
_atom_site_fract_z
_atom_site_U_iso_or_equiv
_atom_site_adp_type
_atom_site_occupancy
_atom_site_symmetry_multiplicity
_atom_site_calc_flag
_atom_site_refinement_flags
_atom_site_disorder_assembly
_atom_site_disorder_group
Co1 Co 0.80012(5) 0.23484(5) 0.43895(4) 0.02086(18) Uani 1 1 d D . .
Co2 Co 0.57241(5) 0.44542(5) 0.43668(3) 0.01909(18) Uani 1 1 d . . .
Co3 Co 1.06225(6) 0.94164(5) 0.06520(3) 0.02017(18) Uani 1 1 d . . .
Co4 Co 1.30188(6) 0.74291(5) 0.06509(4) 0.0254(2) Uani 1 1 d . . .
O1 O 0.6818(3) 0.2231(3) 0.3913(2) 0.0357(10) Uani 1 1 d . A .
O2 O 0.5464(3) 0.3564(3) 0.3761(2) 0.0297(9) Uani 1 1 d . A .
O3 O 0.3331(3) -0.1563(3) 0.1030(2) 0.0310(9) Uani 1 1 d . . .
O4 O 0.1793(3) -0.0387(3) 0.1118(2) 0.0302(9) Uani 1 1 d . . .
O5 O 0.6304(5) 0.0059(4) 0.1828(3) 0.0666(8) Uani 1 1 d U . .
O6 O 0.6370(5) -0.1266(4) 0.1658(3) 0.0666(8) Uani 1 1 d U . .
O7' O 0.6843(10) -0.0578(9) 0.3272(7) 0.0666(8) Uani 0.50 1 d PU A 1
O7 O 0.6583(10) -0.0541(9) 0.3575(7) 0.0666(8) Uani 0.50 1 d PU A 2
O8 O 0.5417(11) -0.0647(12) 0.3091(7) 0.0666(8) Uani 0.50 1 d PDU A 1
O8' O 0.5200(11) -0.0546(12) 0.3209(7) 0.0666(8) Uani 0.50 1 d PDU A 2
O9 O 0.7988(3) 0.1300(3) 0.4959(2) 0.0346(10) Uani 1 1 d . B .
O10 O 0.6468(3) 0.1991(3) 0.5430(2) 0.0355(10) Uani 1 1 d . B .
O11 O 0.5648(3) -0.4617(2) 0.51139(18) 0.0227(8) Uani 1 1 d . . .
O12 O 0.7217(3) -0.5358(3) 0.5513(2) 0.0348(10) Uani 1 1 d . C .
O13' O 0.8494(11) -0.2614(9) 0.4543(6) 0.066(3) Uani 0.50 1 d PU B 1
O13 O 0.7952(11) -0.2430(9) 0.4315(7) 0.073(4) Uani 0.50 1 d PU B 2
O14 O 0.8727(13) -0.1618(12) 0.4017(7) 0.069(5) Uani 0.50 1 d PDU B 1
O14' O 0.8936(11) -0.1681(11) 0.4165(7) 0.057(4) Uani 0.50 1 d PDU B 2
O15 O 0.9246(13) -0.3625(12) 0.6005(5) 0.0670(9) Uani 0.50 1 d PDU C 1
O15' O 0.9336(13) -0.3641(11) 0.5800(5) 0.0670(9) Uani 0.50 1 d PD C 2
O16' O 0.8591(10) -0.2385(9) 0.6193(7) 0.0670(9) Uani 0.50 1 d PU C 1
O16 O 0.8208(10) -0.2266(9) 0.6446(6) 0.0670(9) Uani 0.50 1 d PU C 2
O17 O 0.6999(3) 0.4636(3) 0.4071(2) 0.0323(10) Uani 1 1 d . . .
O18 O 0.8252(3) 0.3284(3) 0.3846(2) 0.0369(11) Uani 1 1 d . . .
O19 O 1.1936(3) 0.7410(3) 0.1309(3) 0.0480(13) Uani 1 1 d . D .
O20 O 1.0349(3) 0.8453(3) 0.1142(2) 0.0335(10) Uani 1 1 d . D .
O21 O 1.0507(6) 0.3212(6) 0.2106(4) 0.094(2) Uani 1 1 d U . .
O22 O 1.0303(5) 0.4469(4) 0.1647(3) 0.0702(18) Uani 1 1 d . . .
O23' O 1.1535(10) 0.4324(9) 0.2827(6) 0.0670(9) Uani 0.50 1 d P D 1
O23 O 1.1353(10) 0.4656(9) 0.3081(6) 0.0670(9) Uani 0.50 1 d PU D 2
O24' O 1.2537(10) 0.4983(9) 0.2774(7) 0.0670(9) Uani 0.50 1 d P D 1
O24 O 1.2548(10) 0.4723(9) 0.2450(7) 0.0670(9) Uani 0.50 1 d PU D 2
O25 O 1.0669(3) 1.0374(2) -0.00234(19) 0.0237(8) Uani 1 1 d . . .
O26 O 1.2301(3) 0.9620(3) -0.0341(2) 0.0331(10) Uani 1 1 d . . .
O27 O 1.2884(4) 1.6366(3) 0.0208(3) 0.0520(14) Uani 1 1 d . . .
O28 O 1.1490(4) 1.6977(3) -0.0406(2) 0.0398(11) Uani 1 1 d . E .
O29 O 1.4561(5) 1.1142(5) -0.0056(5) 0.098(3) Uani 1 1 d . . .
O30 O 1.3997(6) 1.2500(5) -0.0415(4) 0.086(2) Uani 1 1 d U . .
O31" O 1.3341(16) 1.3757(13) 0.1407(10) 0.0546(17) Uani 0.30 1 d PU E 1
O31' O 1.2758(16) 1.3915(13) 0.1537(9) 0.0546(17) Uani 0.30 1 d PU E 2
O31 O 1.3943(11) 1.3436(9) 0.1114(7) 0.0546(17) Uani 0.40 1 d PU E 3
O32" O 1.2991(15) 1.2711(19) 0.1102(14) 0.0546(17) Uani 0.30 1 d PU E 1
O32' O 1.2673(16) 1.2836(17) 0.1101(12) 0.0546(17) Uani 0.30 1 d PU E 2
O32 O 1.3314(12) 1.2576(11) 0.0946(8) 0.0546(17) Uani 0.40 1 d PU E 3
O33 O 0.6772(3) 0.3362(2) 0.49722(18) 0.0233(8) Uani 1 1 d . . .
O34 O 1.1759(3) 0.8368(2) 0.00679(19) 0.0248(8) Uani 1 1 d . . .
O35 O 0.9188(4) 0.2322(4) 0.5004(3) 0.0596(15) Uani 1 1 d D . .
O36 O 1.4108(5) 0.7367(5) -0.0059(3) 0.077(2) Uani 1 1 d D . .
N1 N 0.5838(6) -0.0190(5) 0.3226(4) 0.0666(8) Uani 1 1 d U . .
N2 N 0.5902(6) -0.0471(5) 0.1774(4) 0.0666(8) Uani 1 1 d U A .
N3 N 0.8295(6) -0.1819(4) 0.4452(4) 0.0584(19) Uani 1 1 d . . .
N4 N 0.8501(6) -0.2976(6) 0.5979(4) 0.0670(9) Uani 1 1 d U . .
N5 N 1.0158(5) 0.4055(5) 0.2084(3) 0.0550(17) Uani 1 1 d . . .
N6 N 1.1664(6) 0.4994(5) 0.2648(4) 0.0670(9) Uani 1 1 d . . .
N7 N 1.3871(6) 1.1839(5) -0.0206(4) 0.064(2) Uani 1 1 d . . .
N8 N 1.3018(7) 1.3412(6) 0.0964(4) 0.078(2) Uani 1 1 d U . .
N9 N 0.9081(4) 0.1348(3) 0.3801(3) 0.0326(12) Uani 1 1 d . . .
N10 N 1.4905(4) -0.4458(3) 0.3734(2) 0.0306(11) Uani 1 1 d . . .
N11 N 0.9627(4) 1.0430(3) 0.1267(2) 0.0286(11) Uani 1 1 d . . .
N12 N 0.4180(5) 1.6462(4) 0.1242(3) 0.0478(16) Uani 1 1 d . . .
C1 C 0.4665(5) 0.1180(4) 0.2611(3) 0.0332(14) Uani 1 1 d . . .
C2 C 0.5425(5) 0.0781(4) 0.3075(3) 0.0364(15) Uani 1 1 d . A .
C3 C 0.5825(5) 0.1277(4) 0.3417(3) 0.0351(14) Uani 1 1 d . . .
H3 H 0.6351 0.0981 0.3705 0.080 Uiso 1 1 calc . . .
C4 C 0.5454(5) 0.2215(4) 0.3338(3) 0.0266(12) Uani 1 1 d . A .
C5 C 0.4660(6) 0.2638(4) 0.2918(3) 0.0415(17) Uani 1 1 d . . .
H5 H 0.4370 0.3269 0.2878 0.080 Uiso 1 1 calc . . .
C6 C 0.4285(6) 0.2127(5) 0.2552(4) 0.0451(18) Uani 1 1 d . A .
H6 H 0.3767 0.2426 0.2259 0.080 Uiso 1 1 calc . . .
C7 C 0.5945(4) 0.2723(4) 0.3708(3) 0.0235(12) Uani 1 1 d . . .
C8 C 0.4219(5) 0.0682(4) 0.2204(3) 0.0349(15) Uani 1 1 d . A .
C9 C 0.4770(5) -0.0088(5) 0.1837(3) 0.0413(17) Uani 1 1 d . . .
C10 C 0.4292(5) -0.0538(5) 0.1507(3) 0.0384(16) Uani 1 1 d . A .
H10 H 0.4687 -0.1059 0.1277 0.080 Uiso 1 1 calc . . .
C11 C 0.3244(5) -0.0231(4) 0.1512(3) 0.0282(13) Uani 1 1 d . . .
C12 C 0.2671(5) 0.0566(5) 0.1843(4) 0.0421(17) Uani 1 1 d . A .
H12 H 0.1959 0.0807 0.1835 0.080 Uiso 1 1 calc . . .
C13 C 0.3155(6) 0.1002(5) 0.2185(4) 0.0449(18) Uani 1 1 d . . .
H13 H 0.2756 0.1527 0.2409 0.080 Uiso 1 1 calc . . .
C14 C 0.2743(5) -0.0768(4) 0.1183(3) 0.0266(13) Uani 1 1 d . A .
C15 C 0.7031(5) -0.1295(4) 0.5343(4) 0.0409(16) Uani 1 1 d . . .
C16 C 0.7668(5) -0.1137(4) 0.4919(4) 0.0403(16) Uani 1 1 d . B .
C17 C 0.7745(5) -0.0306(4) 0.4892(3) 0.0380(15) Uani 1 1 d . . .
H17 H 0.8204 -0.0231 0.4611 0.080 Uiso 1 1 calc . . .
C18 C 0.7147(5) 0.0400(4) 0.5279(3) 0.0311(14) Uani 1 1 d . B .
C19 C 0.6484(6) 0.0265(5) 0.5701(4) 0.0448(18) Uani 1 1 d . . .
H19 H 0.6066 0.0738 0.5964 0.080 Uiso 1 1 calc . . .
C20 C 0.6441(6) -0.0585(5) 0.5730(4) 0.055(2) Uani 1 1 d . B .
H20 H 0.6001 -0.0669 0.6021 0.080 Uiso 1 1 calc . . .
C21 C 0.7195(5) 0.1311(4) 0.5226(3) 0.0276(13) Uani 1 1 d . . .
C22 C 0.6884(6) -0.2158(4) 0.5381(4) 0.0409(16) Uani 1 1 d . B .
C23 C 0.7579(6) -0.2949(5) 0.5663(4) 0.0495(19) Uani 1 1 d . B .
C24 C 0.7467(6) -0.3755(4) 0.5653(4) 0.0434(18) Uani 1 1 d . . .
H24 H 0.7969 -0.4284 0.5824 0.080 Uiso 1 1 calc . . .
C25 C 0.6592(4) -0.3763(4) 0.5382(3) 0.0284(13) Uani 1 1 d . C .
C26 C 0.5859(5) -0.2970(4) 0.5134(3) 0.0346(15) Uani 1 1 d . . .
H26 H 0.5259 -0.2964 0.4966 0.080 Uiso 1 1 calc . . .
C27 C 0.6010(5) -0.2174(4) 0.5134(4) 0.0422(17) Uani 1 1 d . B .
H27 H 0.5508 -0.1643 0.4963 0.080 Uiso 1 1 calc . . .
C28 C 0.6488(4) -0.4646(4) 0.5339(3) 0.0242(12) Uani 1 1 d . . .
C29 C 0.9378(5) 0.5467(5) 0.2740(3) 0.0383(15) Uani 1 1 d . D .
C30 C 0.9518(5) 0.4573(4) 0.2615(3) 0.0347(14) Uani 1 1 d . . .
C31 C 0.9064(5) 0.4134(4) 0.2981(3) 0.0327(14) Uani 1 1 d . . .
H31 H 0.9209 0.3527 0.2901 0.080 Uiso 1 1 calc . . .
C32 C 0.8393(4) 0.4595(4) 0.3466(3) 0.0267(12) Uani 1 1 d . . .
C33 C 0.8220(6) 0.5489(4) 0.3581(3) 0.0408(16) Uani 1 1 d . . .
H33 H 0.7755 0.5816 0.3895 0.080 Uiso 1 1 calc . . .
C34 C 0.8724(6) 0.5902(5) 0.3239(4) 0.0490(19) Uani 1 1 d . . .
H34 H 0.8622 0.6492 0.3345 0.080 Uiso 1 1 calc . . .
C35 C 0.7839(4) 0.4136(4) 0.3827(3) 0.0232(12) Uani 1 1 d . . .
C36 C 0.9843(5) 0.6000(5) 0.2373(3) 0.0372(15) Uani 1 1 d . . .
C37 C 1.0896(5) 0.5788(5) 0.2337(3) 0.0377(15) Uani 1 1 d . D .
C38 C 1.1245(5) 0.6334(5) 0.2002(3) 0.0425(17) Uani 1 1 d . . .
H38 H 1.1947 0.6168 0.1971 0.080 Uiso 1 1 calc . . .
C39 C 1.0567(5) 0.7126(4) 0.1713(3) 0.0335(14) Uani 1 1 d . D .
C40 C 0.9538(6) 0.7352(5) 0.1749(4) 0.0465(18) Uani 1 1 d . . .
H40 H 0.9075 0.7877 0.1550 0.080 Uiso 1 1 calc . . .
C41 C 0.9185(6) 0.6799(5) 0.2081(4) 0.0495(19) Uani 1 1 d . D .
H41 H 0.8482 0.6971 0.2108 0.080 Uiso 1 1 calc . . .
C42 C 1.0987(5) 0.7710(4) 0.1357(3) 0.0304(13) Uani 1 1 d . . .
C43 C 1.1986(5) 1.2800(4) -0.0063(3) 0.0373(15) Uani 1 1 d . E .
C44 C 1.2800(5) 1.1960(4) -0.0153(4) 0.0390(16) Uani 1 1 d . . .
C45 C 1.2672(5) 1.1158(4) -0.0191(3) 0.0370(15) Uani 1 1 d . . .
H45 H 1.3235 1.0603 -0.0252 0.080 Uiso 1 1 calc . . .
C46 C 1.1702(5) 1.1196(4) -0.0136(3) 0.0276(13) Uani 1 1 d . . .
C47 C 1.0877(5) 1.2018(4) -0.0026(3) 0.0352(15) Uani 1 1 d . . .
H47 H 1.0225 1.2040 0.0027 0.080 Uiso 1 1 calc . . .
C48 C 1.1020(5) 1.2808(4) 0.0004(4) 0.0420(17) Uani 1 1 d . . .
H48 H 1.0456 1.3360 0.0070 0.080 Uiso 1 1 calc . . .
C49 C 1.1565(4) 1.0327(4) -0.0177(3) 0.0239(12) Uani 1 1 d . . .
C50 C 1.2054(5) 1.3701(4) -0.0048(4) 0.0418(17) Uani 1 1 d . . .
C51 C 1.2534(7) 1.3986(5) 0.0413(4) 0.051(2) Uani 1 1 d . E .
C52 C 1.2574(7) 1.4819(5) 0.0388(4) 0.057(2) Uani 1 1 d . . .
H52 H 1.2924 1.4977 0.0702 0.080 Uiso 1 1 calc . . .
C53 C 1.2100(5) 1.5426(4) -0.0100(3) 0.0348(15) Uani 1 1 d . E .
C54 C 1.1585(6) 1.5175(4) -0.0546(4) 0.0452(18) Uani 1 1 d . . .
H54 H 1.1246 1.5579 -0.0872 0.080 Uiso 1 1 calc . . .
C55 C 1.1556(7) 1.4329(5) -0.0524(4) 0.054(2) Uani 1 1 d . E .
H55 H 1.1195 1.4178 -0.0834 0.080 Uiso 1 1 calc . . .
C56 C 1.2147(5) 1.6337(4) -0.0105(3) 0.0317(14) Uani 1 1 d . . .
C57 C 0.8934(5) 0.0633(4) 0.3587(3) 0.0388(15) Uani 1 1 d . . .
H57 H 0.8326 0.0592 0.3693 0.080 Uiso 1 1 calc . . .
C58 C 0.9638(6) -0.0042(5) 0.3221(4) 0.0460(18) Uani 1 1 d . . .
H58 H 0.9499 -0.0523 0.3081 0.080 Uiso 1 1 calc . . .
C59 C 1.0547(6) -0.0009(5) 0.3060(3) 0.0475(19) Uani 1 1 d . . .
C60 C 1.0714(6) 0.0722(5) 0.3283(4) 0.053(2) Uani 1 1 d . . .
H60 H 1.1319 0.0773 0.3185 0.080 Uiso 1 1 calc . . .
C61 C 0.9974(5) 0.1374(5) 0.3650(4) 0.0448(17) Uani 1 1 d . . .
H61 H 1.0100 0.1856 0.3802 0.080 Uiso 1 1 calc . . .
C62 C 1.1338(7) -0.0721(6) 0.2656(4) 0.065(3) Uani 1 1 d . . .
H62A H 1.1673 -0.0437 0.2391 0.080 Uiso 1 1 calc . . .
H62B H 1.1004 -0.0992 0.2380 0.080 Uiso 1 1 calc . . .
C63 C 1.2133(7) -0.1460(6) 0.3050(4) 0.062(2) Uani 1 1 d . . .
H63A H 1.1827 -0.1827 0.3247 0.080 Uiso 1 1 calc . . .
H63B H 1.2368 -0.1183 0.3385 0.080 Uiso 1 1 calc . . .
C64 C 1.3052(7) -0.2073(5) 0.2644(4) 0.060(2) Uani 1 1 d . . .
H64A H 1.2808 -0.2255 0.2263 0.080 Uiso 1 1 calc . . .
H64B H 1.3442 -0.1735 0.2516 0.080 Uiso 1 1 calc . . .
C65 C 1.5155(5) -0.3757(4) 0.3676(3) 0.0377(15) Uani 1 1 d . . .
H65 H 1.5736 -0.3788 0.3888 0.080 Uiso 1 1 calc . . .
C66 C 1.4606(6) -0.2988(4) 0.3319(4) 0.0472(18) Uani 1 1 d . . .
H66 H 1.4824 -0.2524 0.3286 0.080 Uiso 1 1 calc . . .
C67 C 1.3743(5) -0.2919(5) 0.3015(3) 0.0427(17) Uani 1 1 d . . .
C68 C 1.3489(6) -0.3642(5) 0.3064(4) 0.0486(19) Uani 1 1 d . . .
H68 H 1.2909 -0.3620 0.2856 0.080 Uiso 1 1 calc . . .
C69 C 1.4075(5) -0.4406(5) 0.3418(3) 0.0383(15) Uani 1 1 d . . .
H69 H 1.3891 -0.4892 0.3436 0.080 Uiso 1 1 calc . . .
C70 C 0.5004(5) 1.6502(5) 0.1448(4) 0.0452(17) Uani 1 1 d . . .
H70 H 0.5099 1.7023 0.1353 0.080 Uiso 1 1 calc . . .
C71 C 0.5754(6) 1.5830(6) 0.1799(4) 0.0523(19) Uani 1 1 d . . .
H71 H 0.6349 1.5891 0.1906 0.080 Uiso 1 1 calc . . .
C72 C 0.5627(6) 1.5083(5) 0.1989(4) 0.0514(19) Uani 1 1 d . . .
C73 C 0.4707(7) 1.5057(6) 0.1813(4) 0.060(2) Uani 1 1 d . . .
H73 H 0.4569 1.4567 0.1934 0.080 Uiso 1 1 calc . . .
C74 C 0.4017(6) 1.5741(5) 0.1467(4) 0.0506(19) Uani 1 1 d . . .
H74 H 0.3394 1.5721 0.1376 0.080 Uiso 1 1 calc . . .
C75 C 0.6394(7) 1.4314(6) 0.2369(4) 0.063(2) Uani 1 1 d . . .
H75A H 0.6881 1.4515 0.2555 0.080 Uiso 1 1 calc . . .
H75B H 0.6040 1.4170 0.2715 0.080 Uiso 1 1 calc . . .
C76 C 0.6960(7) 1.3484(6) 0.2001(4) 0.074(3) Uani 1 1 d . . .
H76A H 0.7432 1.3591 0.1718 0.080 Uiso 1 1 calc . . .
H76B H 0.6479 1.3359 0.1741 0.080 Uiso 1 1 calc . . .
C77 C 0.7561(6) 1.2649(5) 0.2405(4) 0.053(2) Uani 1 1 d . . .
H77A H 0.7944 1.2807 0.2725 0.080 Uiso 1 1 calc . . .
H77B H 0.7085 1.2463 0.2624 0.080 Uiso 1 1 calc . . .
C78 C 0.9763(5) 1.1184(4) 0.1350(3) 0.0350(14) Uani 1 1 d . . .
H78 H 1.0317 1.1230 0.1150 0.080 Uiso 1 1 calc . . .
C79 C 0.9126(5) 1.1903(4) 0.1716(4) 0.0416(16) Uani 1 1 d . . .
H79 H 0.9257 1.2416 0.1761 0.080 Uiso 1 1 calc . . .
C80 C 0.8290(5) 1.1865(4) 0.2020(3) 0.0379(15) Uani 1 1 d . . .
C81 C 0.8148(5) 1.1080(5) 0.1934(3) 0.0420(16) Uani 1 1 d . . .
H81 H 0.7597 1.1023 0.2129 0.080 Uiso 1 1 calc . . .
C82 C 0.8815(5) 1.0381(4) 0.1562(3) 0.0357(14) Uani 1 1 d . . .
H82 H 0.8704 0.9859 0.1513 0.080 Uiso 1 1 calc . . .
O1W O 1.3942(18) 0.826(2) -0.1094(12) 0.083(9) Uani 0.25 1 d PD . .
O2W O 1.504(2) 0.5352(16) -0.0103(14) 0.078(8) Uani 0.25 1 d P . .
O3W O 0.9157(19) 0.3542(17) 0.5903(12) 0.066(6) Uani 0.25 1 d PU . .
O4W O 0.9314(17) 0.3859(15) 0.5407(11) 0.055(5) Uani 0.25 1 d PU . .
O5W O 1.0026(14) 0.0391(10) 0.5146(11) 0.050(5) Uani 0.25 1 d PD . .
H1A H 0.955(4) 0.1773(13) 0.515(3) 0.080 Uiso 1 1 d D . .
H1B H 0.902(3) 0.271(3) 0.528(2) 0.080 Uiso 1 1 d D . .

loop_
_atom_site_aniso_label
_atom_site_aniso_U_11
_atom_site_aniso_U_22
_atom_site_aniso_U_33
_atom_site_aniso_U_23
_atom_site_aniso_U_13
_atom_site_aniso_U_12
Co1 0.0193(4) 0.0168(4) 0.0283(4) -0.0007(3) 0.0013(3) -0.0093(3)
Co2 0.0193(4) 0.0163(3) 0.0230(4) -0.0018(3) 0.0005(3) -0.0088(3)
Co3 0.0219(4) 0.0183(4) 0.0236(4) 0.0004(3) -0.0004(3) -0.0116(3)
Co4 0.0242(4) 0.0184(4) 0.0372(5) 0.0017(3) -0.0062(3) -0.0125(3)
O1 0.027(2) 0.029(2) 0.047(3) -0.015(2) -0.009(2) -0.0087(19)
O2 0.033(2) 0.023(2) 0.035(2) -0.0056(17) -0.0051(18) -0.0130(18)
O3 0.031(2) 0.024(2) 0.040(2) -0.0090(18) -0.0051(19) -0.0141(18)
O4 0.026(2) 0.033(2) 0.033(2) -0.0071(18) -0.0059(18) -0.0136(18)
O5 0.0664(8) 0.0666(8) 0.0677(8) -0.0015(4) -0.0007(4) -0.0288(5)
O6 0.0664(8) 0.0666(8) 0.0677(8) -0.0015(4) -0.0007(4) -0.0288(5)
O7' 0.0664(8) 0.0666(8) 0.0677(8) -0.0015(4) -0.0007(4) -0.0288(5)
O7 0.0664(8) 0.0666(8) 0.0677(8) -0.0015(4) -0.0007(4) -0.0288(5)
O8 0.0664(8) 0.0666(8) 0.0677(8) -0.0015(4) -0.0007(4) -0.0288(5)
O8' 0.0664(8) 0.0666(8) 0.0677(8) -0.0015(4) -0.0007(4) -0.0288(5)
O9 0.030(2) 0.023(2) 0.052(3) 0.0090(19) 0.007(2) -0.0132(18)
O10 0.040(3) 0.024(2) 0.044(3) -0.0044(19) 0.010(2) -0.015(2)
O11 0.0196(19) 0.0242(19) 0.029(2) -0.0075(16) 0.0029(16) -0.0140(16)
O12 0.035(2) 0.023(2) 0.050(3) 0.0006(19) -0.012(2) -0.0152(19)
O13' 0.066(3) 0.065(3) 0.066(3) -0.0005(10) 0.0005(10) -0.0275(16)
O13 0.073(4) 0.072(4) 0.073(4) -0.0009(10) -0.0002(10) -0.0308(18)
O14 0.069(5) 0.069(5) 0.069(5) -0.0002(10) 0.0003(10) -0.029(2)
O14' 0.057(4) 0.057(4) 0.057(4) -0.0004(10) 0.0005(10) -0.024(2)
O15 0.0670(10) 0.0673(10) 0.0681(10) 0.0006(4) -0.0006(4) -0.0295(5)
O15' 0.0670(10) 0.0673(10) 0.0681(10) 0.0006(4) -0.0006(4) -0.0295(5)
O16' 0.0670(10) 0.0673(10) 0.0681(10) 0.0006(4) -0.0006(4) -0.0295(5)
O16 0.0670(10) 0.0673(10) 0.0681(10) 0.0006(4) -0.0006(4) -0.0295(5)
O17 0.027(2) 0.023(2) 0.049(3) 0.0039(19) 0.011(2) -0.0119(18)
O18 0.038(3) 0.020(2) 0.052(3) 0.0040(19) 0.015(2) -0.0120(19)
O19 0.030(3) 0.054(3) 0.064(3) 0.033(3) -0.005(2) -0.023(2)
O20 0.034(2) 0.026(2) 0.045(3) 0.0076(19) 0.002(2) -0.0171(19)
O21 0.095(2) 0.093(2) 0.094(2) -0.0002(10) 0.0036(10) -0.0398(13)
O22 0.095(5) 0.085(4) 0.045(3) -0.003(3) 0.030(3) -0.052(4)
O23' 0.0670(10) 0.0673(10) 0.0681(10) 0.0006(4) -0.0006(4) -0.0295(5)
O23 0.0670(10) 0.0673(10) 0.0681(10) 0.0006(4) -0.0006(4) -0.0295(5)
O24' 0.0670(10) 0.0673(10) 0.0681(10) 0.0006(4) -0.0006(4) -0.0295(5)
O24 0.0670(10) 0.0673(10) 0.0681(10) 0.0006(4) -0.0006(4) -0.0295(5)
O25 0.024(2) 0.0207(19) 0.032(2) 0.0015(16) -0.0003(17) -0.0153(16)
O26 0.029(2) 0.019(2) 0.053(3) -0.0025(19) 0.008(2) -0.0116(18)
O27 0.054(3) 0.024(2) 0.082(4) 0.003(2) -0.033(3) -0.020(2)
O28 0.044(3) 0.021(2) 0.057(3) 0.006(2) -0.018(2) -0.017(2)
O29 0.034(3) 0.068(5) 0.191(9) 0.002(5) -0.003(4) -0.021(3)
O30 0.085(2) 0.086(2) 0.089(2) -0.0002(10) 0.0022(10) -0.0385(12)
O31" 0.0549(18) 0.0543(17) 0.0548(17) 0.0003(4) -0.0001(4) -0.0231(8)
O31' 0.0549(18) 0.0543(17) 0.0548(17) 0.0003(4) -0.0001(4) -0.0231(8)
O31 0.0549(18) 0.0543(17) 0.0548(17) 0.0003(4) -0.0001(4) -0.0231(8)
O32" 0.0549(18) 0.0543(17) 0.0548(17) 0.0003(4) -0.0001(4) -0.0231(8)
O32' 0.0549(18) 0.0543(17) 0.0548(17) 0.0003(4) -0.0001(4) -0.0231(8)
O32 0.0549(18) 0.0543(17) 0.0548(17) 0.0003(4) -0.0001(4) -0.0231(8)
O33 0.026(2) 0.0199(18) 0.026(2) -0.0012(16) -0.0007(16) -0.0119(16)
O34 0.028(2) 0.0184(18) 0.029(2) 0.0002(16) -0.0006(17) -0.0113(16)
O35 0.054(3) 0.058(3) 0.068(4) -0.002(3) -0.026(3) -0.025(3)
O36 0.066(4) 0.122(6) 0.062(4) -0.035(4) 0.027(3) -0.058(4)
N1 0.0664(8) 0.0666(8) 0.0677(8) -0.0015(4) -0.0007(4) -0.0288(5)
N2 0.0664(8) 0.0666(8) 0.0677(8) -0.0015(4) -0.0007(4) -0.0288(5)
N3 0.082(5) 0.024(3) 0.074(5) -0.005(3) 0.019(4) -0.027(3)
N4 0.0670(10) 0.0673(10) 0.0681(10) 0.0006(4) -0.0006(4) -0.0295(5)
N5 0.065(4) 0.052(4) 0.059(4) -0.007(3) 0.029(3) -0.036(3)
N6 0.0670(10) 0.0673(10) 0.0681(10) 0.0006(4) -0.0006(4) -0.0295(5)
N7 0.070(5) 0.054(4) 0.101(6) -0.016(4) 0.026(4) -0.056(4)
N8 0.080(2) 0.077(2) 0.078(2) -0.0003(10) -0.0029(10) -0.0340(13)
N9 0.031(3) 0.025(3) 0.039(3) -0.001(2) 0.007(2) -0.010(2)
N10 0.032(3) 0.029(3) 0.026(3) 0.003(2) 0.001(2) -0.009(2)
N11 0.029(3) 0.028(3) 0.031(3) -0.001(2) -0.001(2) -0.013(2)
N12 0.041(3) 0.029(3) 0.073(4) 0.008(3) -0.025(3) -0.014(3)
C1 0.038(4) 0.036(3) 0.034(3) -0.009(3) -0.004(3) -0.024(3)
C2 0.042(4) 0.027(3) 0.044(4) -0.004(3) -0.008(3) -0.018(3)
C3 0.037(4) 0.032(3) 0.035(4) -0.007(3) -0.005(3) -0.013(3)
C4 0.032(3) 0.027(3) 0.027(3) -0.005(2) 0.000(2) -0.018(3)
C5 0.050(4) 0.031(3) 0.047(4) 0.001(3) -0.017(3) -0.020(3)
C6 0.057(5) 0.037(4) 0.049(4) 0.003(3) -0.025(4) -0.027(3)
C7 0.028(3) 0.028(3) 0.021(3) -0.005(2) 0.003(2) -0.018(3)
C8 0.038(4) 0.038(3) 0.038(4) -0.009(3) -0.004(3) -0.025(3)
C9 0.036(4) 0.052(4) 0.048(4) -0.018(3) 0.005(3) -0.031(3)
C10 0.039(4) 0.042(4) 0.042(4) -0.019(3) 0.005(3) -0.025(3)
C11 0.035(3) 0.031(3) 0.026(3) -0.002(2) -0.007(3) -0.021(3)
C12 0.040(4) 0.038(4) 0.050(4) -0.015(3) -0.008(3) -0.018(3)
C13 0.043(4) 0.036(4) 0.058(5) -0.016(3) -0.010(3) -0.018(3)
C14 0.036(3) 0.029(3) 0.020(3) 0.001(2) -0.005(2) -0.019(3)
C15 0.046(4) 0.032(3) 0.054(4) 0.003(3) -0.005(3) -0.025(3)
C16 0.044(4) 0.025(3) 0.053(4) -0.004(3) 0.003(3) -0.016(3)
C17 0.040(4) 0.027(3) 0.050(4) 0.000(3) 0.007(3) -0.017(3)
C18 0.032(3) 0.018(3) 0.044(4) 0.005(3) -0.001(3) -0.012(3)
C19 0.055(5) 0.034(4) 0.055(5) -0.007(3) 0.020(4) -0.029(3)
C20 0.064(5) 0.040(4) 0.078(6) -0.002(4) 0.018(4) -0.038(4)
C21 0.032(3) 0.022(3) 0.031(3) 0.004(2) 0.001(3) -0.015(3)
C22 0.050(4) 0.031(3) 0.054(4) 0.001(3) -0.004(3) -0.029(3)
C23 0.057(5) 0.043(4) 0.066(5) 0.012(4) -0.023(4) -0.039(4)
C24 0.047(4) 0.034(3) 0.062(5) 0.016(3) -0.026(4) -0.030(3)
C25 0.028(3) 0.023(3) 0.039(3) -0.002(3) -0.002(3) -0.015(3)
C26 0.029(3) 0.025(3) 0.053(4) -0.003(3) -0.003(3) -0.014(3)
C27 0.040(4) 0.024(3) 0.063(5) -0.001(3) -0.002(3) -0.015(3)
C28 0.025(3) 0.023(3) 0.030(3) -0.006(2) 0.003(2) -0.016(2)
C29 0.043(4) 0.042(4) 0.041(4) 0.010(3) 0.003(3) -0.028(3)
C30 0.037(4) 0.040(4) 0.032(3) 0.001(3) 0.006(3) -0.020(3)
C31 0.032(3) 0.027(3) 0.043(4) 0.001(3) 0.007(3) -0.016(3)
C32 0.025(3) 0.029(3) 0.029(3) 0.007(2) 0.000(2) -0.014(2)
C33 0.049(4) 0.032(3) 0.049(4) -0.005(3) 0.016(3) -0.024(3)
C34 0.067(5) 0.028(3) 0.060(5) -0.002(3) 0.020(4) -0.028(3)
C35 0.024(3) 0.022(3) 0.026(3) 0.002(2) -0.001(2) -0.012(2)
C36 0.044(4) 0.039(4) 0.039(4) 0.009(3) 0.003(3) -0.028(3)
C37 0.045(4) 0.040(4) 0.039(4) 0.014(3) -0.002(3) -0.028(3)
C38 0.045(4) 0.052(4) 0.045(4) 0.016(3) -0.004(3) -0.033(4)
C39 0.039(4) 0.034(3) 0.037(4) 0.009(3) 0.001(3) -0.024(3)
C40 0.041(4) 0.042(4) 0.060(5) 0.019(4) -0.005(3) -0.021(3)
C41 0.038(4) 0.050(4) 0.068(5) 0.016(4) 0.007(4) -0.025(3)
C42 0.037(4) 0.035(3) 0.028(3) 0.008(3) 0.002(3) -0.023(3)
C43 0.043(4) 0.025(3) 0.052(4) 0.002(3) -0.007(3) -0.023(3)
C44 0.039(4) 0.035(3) 0.054(4) -0.005(3) 0.009(3) -0.026(3)
C45 0.031(3) 0.031(3) 0.055(4) -0.006(3) 0.006(3) -0.019(3)
C46 0.032(3) 0.023(3) 0.036(3) 0.001(2) 0.000(3) -0.018(3)
C47 0.028(3) 0.023(3) 0.059(4) 0.003(3) -0.002(3) -0.015(3)
C48 0.036(4) 0.023(3) 0.070(5) -0.002(3) -0.002(3) -0.016(3)
C49 0.028(3) 0.021(3) 0.027(3) 0.006(2) -0.005(2) -0.016(3)
C50 0.047(4) 0.028(3) 0.060(5) -0.001(3) -0.004(3) -0.025(3)
C51 0.078(6) 0.032(4) 0.051(4) 0.014(3) -0.022(4) -0.031(4)
C52 0.089(6) 0.038(4) 0.060(5) 0.010(4) -0.031(5) -0.041(4)
C53 0.049(4) 0.023(3) 0.041(4) 0.003(3) -0.009(3) -0.023(3)
C54 0.068(5) 0.027(3) 0.050(4) 0.010(3) -0.022(4) -0.030(3)
C55 0.082(6) 0.044(4) 0.058(5) 0.011(4) -0.030(4) -0.047(4)
C56 0.042(4) 0.020(3) 0.040(4) -0.003(3) -0.006(3) -0.019(3)
C57 0.039(4) 0.032(3) 0.046(4) -0.005(3) 0.005(3) -0.016(3)
C58 0.056(5) 0.029(3) 0.047(4) -0.008(3) 0.003(4) -0.012(3)
C59 0.043(4) 0.038(4) 0.040(4) -0.005(3) 0.005(3) 0.004(3)
C60 0.034(4) 0.050(4) 0.069(5) -0.008(4) 0.018(4) -0.011(3)
C61 0.037(4) 0.038(4) 0.059(5) -0.006(3) 0.010(3) -0.015(3)
C62 0.056(5) 0.054(5) 0.045(5) -0.003(4) 0.005(4) 0.015(4)
C63 0.066(5) 0.051(5) 0.034(4) -0.001(3) 0.008(4) 0.011(4)
C64 0.067(5) 0.035(4) 0.039(4) 0.006(3) 0.005(4) 0.016(4)
C65 0.041(4) 0.028(3) 0.040(4) 0.002(3) -0.006(3) -0.010(3)
C66 0.056(5) 0.026(3) 0.047(4) 0.002(3) 0.001(4) -0.005(3)
C67 0.040(4) 0.037(4) 0.029(3) -0.002(3) 0.003(3) 0.006(3)
C68 0.037(4) 0.057(5) 0.039(4) 0.009(3) -0.013(3) -0.008(3)
C69 0.038(4) 0.043(4) 0.033(4) 0.003(3) 0.002(3) -0.016(3)
C70 0.039(4) 0.039(4) 0.061(5) 0.006(3) -0.007(3) -0.019(3)
C71 0.039(4) 0.056(5) 0.063(5) 0.007(4) -0.007(4) -0.022(4)
C72 0.040(4) 0.047(4) 0.049(5) -0.005(4) -0.003(3) -0.001(3)
C73 0.060(5) 0.047(5) 0.068(6) 0.005(4) -0.004(4) -0.019(4)
C74 0.050(5) 0.048(4) 0.057(5) 0.001(4) -0.005(4) -0.025(4)
C75 0.057(5) 0.056(5) 0.052(5) -0.002(4) -0.004(4) -0.001(4)
C76 0.074(6) 0.050(5) 0.053(5) -0.012(4) -0.018(5) 0.017(4)
C77 0.053(5) 0.038(4) 0.042(4) -0.005(3) 0.009(4) 0.004(3)
C78 0.037(4) 0.033(3) 0.037(4) -0.002(3) 0.000(3) -0.016(3)
C79 0.045(4) 0.024(3) 0.051(4) -0.003(3) -0.003(3) -0.010(3)
C80 0.040(4) 0.035(3) 0.025(3) 0.002(3) 0.001(3) -0.003(3)
C81 0.036(4) 0.044(4) 0.042(4) 0.001(3) 0.011(3) -0.013(3)
C82 0.037(4) 0.037(3) 0.035(4) -0.005(3) 0.007(3) -0.017(3)
O1W 0.044(13) 0.11(2) 0.055(15) 0.038(14) 0.010(11) 0.004(13)
O2W 0.062(15) 0.058(15) 0.10(2) -0.025(15) 0.027(15) -0.017(13)
O3W 0.066(6) 0.066(6) 0.066(6) -0.0009(10) -0.0007(10) -0.027(3)
O4W 0.055(5) 0.055(5) 0.056(5) -0.0009(10) -0.0004(10) -0.023(2)
O5W 0.027(10) 0.024(9) 0.082(15) 0.012(9) -0.014(10) 0.004(8)

loop_
_atom_type_symbol
_atom_type_description
_atom_type_scat_dispersion_real
_atom_type_scat_dispersion_imag
_atom_type_scat_source
C C 0.0033 0.0016 'International Tables Vol C Tables 4.2.6.8 and 6.1.1.4'
H H 0.0000 0.0000 'International Tables Vol C Tables 4.2.6.8 and 6.1.1.4'
N N 0.0061 0.0033 'International Tables Vol C Tables 4.2.6.8 and 6.1.1.4'
O O 0.0106 0.0060 'International Tables Vol C Tables 4.2.6.8 and 6.1.1.4'
Co Co 0.3494 0.9721 'International Tables Vol C Tables 4.2.6.8 and 6.1.1.4'

loop_
_geom_angle_atom_site_label_1
_geom_angle_atom_site_label_2
_geom_angle_atom_site_label_3
_geom_angle
_geom_angle_site_symmetry_1
_geom_angle_site_symmetry_3
_geom_angle_publ_flag
O18 Co1 O1 101.9(2) . . ?
O18 Co1 O9 171.22(17) . . ?
O1 Co1 O9 85.10(19) . . ?
O18 Co1 N9 86.45(18) . . ?
O1 Co1 N9 90.67(19) . . ?
O9 Co1 N9 88.19(19) . . ?
O18 Co1 O35 88.0(2) . . ?
O1 Co1 O35 170.1(2) . . ?
O9 Co1 O35 85.2(2) . . ?
N9 Co1 O35 91.0(2) . . ?
O18 Co1 O33 95.48(15) . . ?
O1 Co1 O33 84.59(15) . . ?
O9 Co1 O33 90.41(16) . . ?
N9 Co1 O33 175.17(18) . . ?
O35 Co1 O33 93.49(19) . . ?
O17 Co2 O2 110.08(17) . . ?
O17 Co2 N10 84.87(19) . 1_465 ?
O2 Co2 N10 89.42(18) . 1_465 ?
O17 Co2 O11 84.69(16) . 1_565 ?
O2 Co2 O11 165.22(16) . 1_565 ?
N10 Co2 O11 91.88(17) 1_465 1_565 ?
O17 Co2 O11 161.29(15) . 2_656 ?
O2 Co2 O11 88.47(15) . 2_656 ?
N10 Co2 O11 93.15(18) 1_465 2_656 ?
O11 Co2 O11 76.76(15) 1_565 2_656 ?
O17 Co2 O33 86.47(16) . . ?
O2 Co2 O33 93.60(15) . . ?
N10 Co2 O33 171.34(18) 1_465 . ?
O11 Co2 O33 87.26(14) 1_565 . ?
O11 Co2 O33 95.04(15) 2_656 . ?
O20 Co3 O4 107.84(18) . 1_665 ?
O20 Co3 N11 89.93(18) . . ?
O4 Co3 N11 85.31(18) 1_665 . ?
O20 Co3 O25 166.04(16) . . ?
O4 Co3 O25 85.94(16) 1_665 . ?
N11 Co3 O25 93.58(17) . . ?
O20 Co3 O34 90.72(16) . . ?
O4 Co3 O34 89.80(15) 1_665 . ?
N11 Co3 O34 175.03(17) . . ?
O25 Co3 O34 86.95(15) . . ?
O20 Co3 O25 89.97(16) . 2_775 ?
O4 Co3 O25 161.50(15) 1_665 2_775 ?
N11 Co3 O25 89.87(17) . 2_775 ?
O25 Co3 O25 76.54(15) . 2_775 ?
O34 Co3 O25 95.06(15) . 2_775 ?
O3 Co4 O27 172.5(2) 1_665 1_545 ?
O3 Co4 O19 99.7(2) 1_665 . ?
O27 Co4 O19 87.4(2) 1_545 . ?
O3 Co4 O36 84.7(2) 1_665 . ?
O27 Co4 O36 88.2(2) 1_545 . ?
O19 Co4 O36 175.6(2) . . ?
O3 Co4 N12 89.34(19) 1_665 1_645 ?
O27 Co4 N12 88.5(2) 1_545 1_645 ?
O19 Co4 N12 87.8(2) . 1_645 ?
O36 Co4 N12 92.3(3) . 1_645 ?
O3 Co4 O34 93.63(15) 1_665 . ?
O27 Co4 O34 88.97(17) 1_545 . ?
O19 Co4 O34 88.69(17) . . ?
O36 Co4 O34 91.0(2) . . ?
N12 Co4 O34 175.7(2) 1_645 . ?
C7 O1 Co1 139.7(4) . . ?
C7 O2 Co2 129.4(4) . . ?
C14 O3 Co4 130.3(4) . 1_445 ?
C14 O4 Co3 139.7(4) . 1_445 ?
C21 O9 Co1 124.1(4) . . ?
C28 O11 Co2 118.6(3) . 1_545 ?
C28 O11 Co2 127.7(4) . 2_656 ?
Co2 O11 Co2 103.24(15) 1_545 2_656 ?
C35 O17 Co2 134.9(4) . . ?
C35 O18 Co1 133.1(4) . . ?
C42 O19 Co4 138.3(4) . . ?
C42 O20 Co3 128.0(4) . . ?
C49 O25 Co3 117.3(3) . . ?
C49 O25 Co3 128.0(4) . 2_775 ?
Co3 O25 Co3 103.46(15) . 2_775 ?
C56 O27 Co4 130.5(4) . 1_565 ?
Co2 O33 Co1 109.90(17) . . ?
Co3 O34 Co4 110.79(17) . . ?
Co1 O35 H1A 111.8(17) . . ?
Co1 O35 H1B 117(2) . . ?
H1A O35 H1B 112(3) . . ?
O8 N1 O7 116.0(13) . . ?
O8 N1 O8' 17.2(6) . . ?
O7 N1 O8' 117.7(12) . . ?
O8 N1 O7' 118.3(11) . . ?
O7 N1 O7' 33.1(7) . . ?
O8' N1 O7' 130.1(11) . . ?
O8 N1 C2 122.8(11) . . ?
O7 N1 C2 120.5(9) . . ?
O8' N1 C2 115.9(10) . . ?
O7' N1 C2 113.3(8) . . ?
O6 N2 O5 123.5(8) . . ?
O6 N2 C9 119.2(7) . . ?
O5 N2 C9 117.2(7) . . ?
O14' N3 O13' 114.9(11) . . ?
O14' N3 O14 19.7(5) . . ?
O13' N3 O14 118.7(12) . . ?
O14' N3 O13 126.3(11) . . ?
O13' N3 O13 39.5(7) . . ?
O14 N3 O13 115.4(11) . . ?
O14' N3 C16 118.3(9) . . ?
O13' N3 C16 119.2(8) . . ?
O14 N3 C16 121.4(10) . . ?
O13 N3 C16 114.1(8) . . ?
O16' N4 O15 111.6(13) . . ?
O16' N4 O15' 115.7(12) . . ?
O15 N4 O15' 20.2(6) . . ?
O16' N4 O16 30.2(8) . . ?
O15 N4 O16 123.3(11) . . ?
O15' N4 O16 136.7(11) . . ?
O16' N4 C23 126.1(10) . . ?
O15 N4 C23 122.2(11) . . ?
O15' N4 C23 113.8(10) . . ?
O16 N4 C23 109.3(8) . . ?
O22 N5 O21 123.6(7) . . ?
O22 N5 C30 118.5(6) . . ?
O21 N5 C30 117.8(7) . . ?
O24 N6 O23' 107.8(11) . . ?
O24 N6 O23 127.0(11) . . ?
O23' N6 O23 34.1(7) . . ?
O24 N6 O24' 37.0(7) . . ?
O23' N6 O24' 115.8(11) . . ?
O23 N6 O24' 112.0(11) . . ?
O24 N6 C37 116.8(9) . . ?
O23' N6 C37 125.1(9) . . ?
O23 N6 C37 116.2(9) . . ?
O24' N6 C37 119.0(9) . . ?
O29 N7 O30 123.1(8) . . ?
O29 N7 C44 121.0(6) . . ?
O30 N7 C44 115.9(8) . . ?
O32" N8 O32 25.4(12) . . ?
O32" N8 O32' 19.3(15) . . ?
O32 N8 O32' 42.2(11) . . ?
O32" N8 O31" 113.8(18) . . ?
O32 N8 O31" 118.8(14) . . ?
O32' N8 O31" 119.2(17) . . ?
O32" N8 O31 112.9(14) . . ?
O32 N8 O31 98.4(11) . . ?
O32' N8 O31 130.6(14) . . ?
O31" N8 O31 44.4(10) . . ?
O32" N8 O31' 103.5(17) . . ?
O32 N8 O31' 122.7(13) . . ?
O32' N8 O31' 98.0(15) . . ?
O31" N8 O31' 34.7(10) . . ?
O31 N8 O31' 79.1(11) . . ?
O32" N8 C51 126.9(16) . . ?
O32 N8 C51 121.4(11) . . ?
O32' N8 C51 114.7(13) . . ?
O31" N8 C51 117.9(11) . . ?
O31 N8 C51 111.7(9) . . ?
O31' N8 C51 111.8(10) . . ?
C57 N9 C61 116.8(6) . . ?
C57 N9 Co1 121.8(4) . . ?
C61 N9 Co1 121.3(4) . . ?
C65 N10 C69 117.0(5) . . ?
C65 N10 Co2 120.5(4) . 1_645 ?
C69 N10 Co2 122.3(4) . 1_645 ?
C78 N11 C82 117.2(5) . . ?
C78 N11 Co3 118.9(4) . . ?
C82 N11 Co3 123.7(4) . . ?
C70 N12 C74 114.6(6) . . ?
C70 N12 Co4 127.7(5) . 1_465 ?
C74 N12 Co4 117.5(5) . 1_465 ?
C6 C1 C2 115.7(5) . . ?
C6 C1 C8 118.8(6) . . ?
C2 C1 C8 125.4(6) . . ?
C3 C2 C1 122.3(6) . . ?
C3 C2 N1 115.8(6) . . ?
C1 C2 N1 122.0(6) . . ?
C2 C3 C4 120.9(6) . . ?
C2 C3 H3 119.5 . . ?
C4 C3 H3 119.5 . . ?
C5 C4 C3 118.2(5) . . ?
C5 C4 C7 123.0(5) . . ?
C3 C4 C7 118.8(5) . . ?
C4 C5 C6 120.6(6) . . ?
C4 C5 H5 119.7 . . ?
C6 C5 H5 119.7 . . ?
C5 C6 C1 122.0(6) . . ?
C5 C6 H6 119.0 . . ?
C1 C6 H6 119.0 . . ?
O2 C7 O1 127.7(5) . . ?
O2 C7 C4 118.0(5) . . ?
O1 C7 C4 114.2(5) . . ?
C13 C8 C9 115.9(5) . . ?
C13 C8 C1 118.1(6) . . ?
C9 C8 C1 126.1(6) . . ?
C10 C9 C8 121.9(6) . . ?
C10 C9 N2 116.0(6) . . ?
C8 C9 N2 122.1(6) . . ?
C11 C10 C9 121.3(6) . . ?
C11 C10 H10 119.3 . . ?
C9 C10 H10 119.3 . . ?
C10 C11 C12 118.0(5) . . ?
C10 C11 C14 120.3(5) . . ?
C12 C11 C14 121.6(6) . . ?
C13 C12 C11 120.4(6) . . ?
C13 C12 H12 119.8 . . ?
C11 C12 H12 119.8 . . ?
C12 C13 C8 122.4(6) . . ?
C12 C13 H13 118.8 . . ?
C8 C13 H13 118.8 . . ?
O3 C14 O4 127.3(5) . . ?
O3 C14 C11 115.6(5) . . ?
O4 C14 C11 117.0(5) . . ?
C20 C15 C16 117.0(6) . . ?
C20 C15 C22 118.0(6) . . ?
C16 C15 C22 124.9(6) . . ?
C15 C16 C17 122.2(6) . . ?
C15 C16 N3 122.7(6) . . ?
C17 C16 N3 115.1(6) . . ?
C18 C17 C16 120.2(6) . . ?
C18 C17 H17 119.9 . . ?
C16 C17 H17 119.9 . . ?
C17 C18 C19 118.7(5) . . ?
C17 C18 C21 120.1(6) . . ?
C19 C18 C21 121.2(6) . . ?
C18 C19 C20 119.9(6) . . ?
C18 C19 H19 120.0 . . ?
C20 C19 H19 120.0 . . ?
C15 C20 C19 121.9(7) . . ?
C15 C20 H20 119.0 . . ?
C19 C20 H20 119.0 . . ?
O10 C21 O9 126.1(5) . . ?
O10 C21 C18 118.5(5) . . ?
O9 C21 C18 115.4(5) . . ?
C27 C22 C23 117.2(6) . . ?
C27 C22 C15 119.3(6) . . ?
C23 C22 C15 123.5(6) . . ?
C24 C23 C22 122.6(6) . . ?
C24 C23 N4 116.4(7) . . ?
C22 C23 N4 121.0(6) . . ?
C23 C24 C25 119.0(6) . . ?
C23 C24 H24 120.5 . . ?
C25 C24 H24 120.5 . . ?
C26 C25 C24 119.3(5) . . ?
C26 C25 C28 121.4(5) . . ?
C24 C25 C28 119.3(5) . . ?
C25 C26 C27 120.4(6) . . ?
C25 C26 H26 119.8 . . ?
C27 C26 H26 119.8 . . ?
C22 C27 C26 121.3(6) . . ?
C22 C27 H27 119.4 . . ?
C26 C27 H27 119.4 . . ?
O12 C28 O11 123.9(5) . . ?
O12 C28 C25 118.8(5) . . ?
O11 C28 C25 117.3(5) . . ?
C34 C29 C30 116.0(6) . . ?
C34 C29 C36 117.8(6) . . ?
C30 C29 C36 126.1(6) . . ?
C31 C30 C29 122.2(6) . . ?
C31 C30 N5 116.7(6) . . ?
C29 C30 N5 121.2(6) . . ?
C30 C31 C32 120.3(6) . . ?
C30 C31 H31 119.8 . . ?
C32 C31 H31 119.8 . . ?
C33 C32 C31 118.1(5) . . ?
C33 C32 C35 121.9(5) . . ?
C31 C32 C35 119.9(5) . . ?
C34 C33 C32 121.0(6) . . ?
C34 C33 H33 119.5 . . ?
C32 C33 H33 119.5 . . ?
C33 C34 C29 122.1(6) . . ?
C33 C34 H34 118.9 . . ?
C29 C34 H34 118.9 . . ?
O17 C35 O18 125.7(5) . . ?
O17 C35 C32 117.2(5) . . ?
O18 C35 C32 117.1(5) . . ?
C41 C36 C37 116.5(6) . . ?
C41 C36 C29 117.9(6) . . ?
C37 C36 C29 125.4(6) . . ?
C38 C37 C36 121.1(6) . . ?
C38 C37 N6 116.7(7) . . ?
C36 C37 N6 122.1(6) . . ?
C37 C38 C39 120.8(6) . . ?
C37 C38 H38 119.6 . . ?
C39 C38 H38 119.6 . . ?
C40 C39 C38 119.1(6) . . ?
C40 C39 C42 122.0(6) . . ?
C38 C39 C42 118.9(6) . . ?
C39 C40 C41 120.2(6) . . ?
C39 C40 H40 119.9 . . ?
C41 C40 H40 119.9 . . ?
C36 C41 C40 122.2(7) . . ?
C36 C41 H41 118.9 . . ?
C40 C41 H41 118.9 . . ?
O19 C42 O20 126.0(5) . . ?
O19 C42 C39 117.1(6) . . ?
O20 C42 C39 116.9(5) . . ?
C44 C43 C48 116.8(5) . . ?
C44 C43 C50 125.7(6) . . ?
C48 C43 C50 117.5(6) . . ?
C43 C44 C45 122.5(6) . . ?
C43 C44 N7 123.0(6) . . ?
C45 C44 N7 114.5(6) . . ?
C46 C45 C44 119.0(6) . . ?
C46 C45 H45 120.5 . . ?
C44 C45 H45 120.5 . . ?
C45 C46 C47 120.1(5) . . ?
C45 C46 C49 118.9(5) . . ?
C47 C46 C49 120.9(5) . . ?
C46 C47 C48 119.8(6) . . ?
C46 C47 H47 120.1 . . ?
C48 C47 H47 120.1 . . ?
C47 C48 C43 121.7(6) . . ?
C47 C48 H48 119.1 . . ?
C43 C48 H48 119.1 . . ?
O26 C49 O25 124.3(5) . . ?
O26 C49 C46 119.0(5) . . ?
O25 C49 C46 116.7(5) . . ?
C51 C50 C55 116.0(6) . . ?
C51 C50 C43 126.0(6) . . ?
C55 C50 C43 117.9(6) . . ?
C52 C51 C50 122.5(7) . . ?
C52 C51 N8 116.5(7) . . ?
C50 C51 N8 121.1(6) . . ?
C51 C52 C53 120.7(7) . . ?
C51 C52 H52 119.6 . . ?
C53 C52 H52 119.6 . . ?
C54 C53 C52 117.9(6) . . ?
C54 C53 C56 122.9(6) . . ?
C52 C53 C56 119.1(6) . . ?
C53 C54 C55 121.2(6) . . ?
C53 C54 H54 119.4 . . ?
C55 C54 H54 119.4 . . ?
C54 C55 C50 121.6(6) . . ?
C54 C55 H55 119.2 . . ?
C50 C55 H55 119.2 . . ?
O28 C56 O27 126.1(5) . . ?
O28 C56 C53 119.2(5) . . ?
O27 C56 C53 114.7(5) . . ?
N9 C57 C58 123.0(6) . . ?
N9 C57 H57 118.5 . . ?
C58 C57 H57 118.5 . . ?
C57 C58 C59 120.2(7) . . ?
C57 C58 H58 119.9 . . ?
C59 C58 H58 119.9 . . ?
C58 C59 C60 117.5(6) . . ?
C58 C59 C62 122.4(8) . . ?
C60 C59 C62 120.1(8) . . ?
C61 C60 C59 119.2(7) . . ?
C61 C60 H60 120.4 . . ?
C59 C60 H60 120.4 . . ?
N9 C61 C60 123.4(7) . . ?
N9 C61 H61 118.3 . . ?
C60 C61 H61 118.3 . . ?
C59 C62 C63 112.0(7) . . ?
C59 C62 H62A 109.2 . . ?
C63 C62 H62A 109.2 . . ?
C59 C62 H62B 109.2 . . ?
C63 C62 H62B 109.2 . . ?
H62A C62 H62B 107.9 . . ?
C62 C63 C64 111.5(6) . . ?
C62 C63 H63A 109.3 . . ?
C64 C63 H63A 109.3 . . ?
C62 C63 H63B 109.3 . . ?
C64 C63 H63B 109.3 . . ?
H63A C63 H63B 108.0 . . ?
C67 C64 C63 110.7(6) . . ?
C67 C64 H64A 109.5 . . ?
C63 C64 H64A 109.5 . . ?
C67 C64 H64B 109.5 . . ?
C63 C64 H64B 109.5 . . ?
H64A C64 H64B 108.1 . . ?
N10 C65 C66 124.0(7) . . ?
N10 C65 H65 118.0 . . ?
C66 C65 H65 118.0 . . ?
C67 C66 C65 119.1(7) . . ?
C67 C66 H66 120.4 . . ?
C65 C66 H66 120.4 . . ?
C66 C67 C68 117.3(6) . . ?
C66 C67 C64 122.9(7) . . ?
C68 C67 C64 119.8(7) . . ?
C67 C68 C69 121.4(7) . . ?
C67 C68 H68 119.3 . . ?
C69 C68 H68 119.3 . . ?
N10 C69 C68 121.1(6) . . ?
N10 C69 H69 119.4 . . ?
C68 C69 H69 119.4 . . ?
N12 C70 C71 125.0(7) . . ?
N12 C70 H70 117.5 . . ?
C71 C70 H70 117.5 . . ?
C72 C71 C70 120.3(7) . . ?
C72 C71 H71 119.8 . . ?
C70 C71 H71 119.8 . . ?
C71 C72 C73 115.7(7) . . ?
C71 C72 C75 124.6(8) . . ?
C73 C72 C75 119.7(8) . . ?
C74 C73 C72 120.1(8) . . ?
C74 C73 H73 119.9 . . ?
C72 C73 H73 119.9 . . ?
C73 C74 N12 123.7(7) . . ?
C73 C74 H74 118.1 . . ?
N12 C74 H74 118.1 . . ?
C76 C75 C72 114.1(7) . . ?
C76 C75 H75A 108.7 . . ?
C72 C75 H75A 108.7 . . ?
C76 C75 H75B 108.7 . . ?
C72 C75 H75B 108.7 . . ?
H75A C75 H75B 107.6 . . ?
C75 C76 C77 114.0(7) . . ?
C75 C76 H76A 108.7 . . ?
C77 C76 H76A 108.7 . . ?
C75 C76 H76B 108.7 . . ?
C77 C76 H76B 108.7 . . ?
H76A C76 H76B 107.6 . . ?
C80 C77 C76 112.5(6) . . ?
C80 C77 H77A 109.1 . . ?
C76 C77 H77A 109.1 . . ?
C80 C77 H77B 109.1 . . ?
C76 C77 H77B 109.1 . . ?
H77A C77 H77B 107.8 . . ?
N11 C78 C79 123.3(6) . . ?
N11 C78 H78 118.3 . . ?
C79 C78 H78 118.3 . . ?
C78 C79 C80 120.2(6) . . ?
C78 C79 H79 119.9 . . ?
C80 C79 H79 119.9 . . ?
C81 C80 C79 116.5(6) . . ?
C81 C80 C77 121.9(7) . . ?
C79 C80 C77 121.5(7) . . ?
C82 C81 C80 120.6(6) . . ?
C82 C81 H81 119.7 . . ?
C80 C81 H81 119.7 . . ?
N11 C82 C81 122.1(6) . . ?
N11 C82 H82 119.0 . . ?
C81 C82 H82 119.0 . . ?

loop_
_geom_bond_atom_site_label_1
_geom_bond_atom_site_label_2
_geom_bond_distance
_geom_bond_site_symmetry_2
_geom_bond_publ_flag
Co1 O18 2.044(4) . ?
Co1 O1 2.053(4) . ?
Co1 O9 2.081(4) . ?
Co1 N9 2.110(5) . ?
Co1 O35 2.130(5) . ?
Co1 O33 2.208(4) . ?
Co2 O17 2.069(4) . ?
Co2 O2 2.075(4) . ?
Co2 N10 2.123(5) 1_465 ?
Co2 O11 2.148(4) 1_565 ?
Co2 O11 2.171(4) 2_656 ?
Co2 O33 2.185(4) . ?
Co3 O20 2.039(4) . ?
Co3 O4 2.087(4) 1_665 ?
Co3 N11 2.106(5) . ?
Co3 O25 2.121(4) . ?
Co3 O34 2.174(4) . ?
Co3 O25 2.190(4) 2_775 ?
Co4 O3 2.030(4) 1_665 ?
Co4 O27 2.038(4) 1_545 ?
Co4 O19 2.092(5) . ?
Co4 O36 2.134(6) . ?
Co4 N12 2.140(6) 1_645 ?
Co4 O34 2.186(4) . ?
O1 C7 1.247(7) . ?
O2 C7 1.244(7) . ?
O3 C14 1.247(7) . ?
O3 Co4 2.030(4) 1_445 ?
O4 C14 1.248(7) . ?
O4 Co3 2.087(4) 1_445 ?
O5 N2 1.226(9) . ?
O6 N2 1.198(9) . ?
O7' N1 1.315(15) . ?
O7 N1 1.225(14) . ?
O8 N1 1.170(19) . ?
O8' N1 1.272(19) . ?
O9 C21 1.265(7) . ?
O10 C21 1.233(7) . ?
O11 C28 1.281(7) . ?
O11 Co2 2.148(4) 1_545 ?
O11 Co2 2.171(4) 2_656 ?
O12 C28 1.242(7) . ?
O13' N3 1.210(13) . ?
O13 N3 1.311(15) . ?
O14 N3 1.223(19) . ?
O14' N3 1.197(17) . ?
O15 N4 1.143(17) . ?
O15' N4 1.286(17) . ?
O16' N4 1.114(14) . ?
O16 N4 1.433(15) . ?
O17 C35 1.246(7) . ?
O18 C35 1.250(7) . ?
O19 C42 1.244(8) . ?
O20 C42 1.250(7) . ?
O21 N5 1.239(9) . ?
O22 N5 1.206(8) . ?
O23' N6 1.233(14) . ?
O23 N6 1.238(15) . ?
O24' N6 1.277(14) . ?
O24 N6 1.230(14) . ?
O25 C49 1.300(7) . ?
O25 Co3 2.190(4) 2_775 ?
O26 C49 1.236(7) . ?
O27 C56 1.267(8) . ?
O27 Co4 2.038(4) 1_565 ?
O28 C56 1.241(7) . ?
O29 N7 1.188(10) . ?
O30 N7 1.239(9) . ?
O31" N8 1.27(2) . ?
O31' N8 1.42(2) . ?
O31 N8 1.385(16) . ?
O32" N8 1.19(3) . ?
O32' N8 1.26(3) . ?
O32 N8 1.236(18) . ?
O35 H1A 0.877(16) . ?
O35 H1B 0.824(19) . ?
N1 C2 1.460(10) . ?
N2 C9 1.483(10) . ?
N3 C16 1.469(9) . ?
N4 C23 1.468(10) . ?
N5 C30 1.466(9) . ?
N6 C37 1.450(10) . ?
N7 C44 1.472(9) . ?
N8 C51 1.465(11) . ?
N9 C57 1.339(8) . ?
N9 C61 1.339(9) . ?
N10 C65 1.331(8) . ?
N10 C69 1.339(8) . ?
N10 Co2 2.123(5) 1_645 ?
N11 C78 1.325(8) . ?
N11 C82 1.354(8) . ?
N12 C70 1.289(9) . ?
N12 C74 1.366(10) . ?
N12 Co4 2.140(6) 1_465 ?
C1 C6 1.398(9) . ?
C1 C2 1.405(9) . ?
C1 C8 1.495(8) . ?
C2 C3 1.373(9) . ?
C3 C4 1.390(8) . ?
C3 H3 0.9300 . ?
C4 C5 1.378(9) . ?
C4 C7 1.507(7) . ?
C5 C6 1.395(9) . ?
C5 H5 0.9300 . ?
C6 H6 0.9300 . ?
C8 C13 1.394(10) . ?
C8 C9 1.396(9) . ?
C9 C10 1.382(8) . ?
C10 C11 1.373(9) . ?
C10 H10 0.9300 . ?
C11 C12 1.390(9) . ?
C11 C14 1.512(7) . ?
C12 C13 1.384(9) . ?
C12 H12 0.9300 . ?
C13 H13 0.9300 . ?
C15 C20 1.373(11) . ?
C15 C16 1.376(10) . ?
C15 C22 1.498(8) . ?
C16 C17 1.395(9) . ?
C17 C18 1.372(9) . ?
C17 H17 0.9300 . ?
C18 C19 1.384(9) . ?
C18 C21 1.507(8) . ?
C19 C20 1.403(9) . ?
C19 H19 0.9300 . ?
C20 H20 0.9300 . ?
C22 C27 1.372(10) . ?
C22 C23 1.383(10) . ?
C23 C24 1.380(9) . ?
C24 C25 1.387(9) . ?
C24 H24 0.9300 . ?
C25 C26 1.375(9) . ?
C25 C28 1.500(7) . ?
C26 C27 1.392(9) . ?
C26 H26 0.9300 . ?
C27 H27 0.9300 . ?
C29 C34 1.387(10) . ?
C29 C30 1.400(9) . ?
C29 C36 1.505(8) . ?
C30 C31 1.380(9) . ?
C31 C32 1.386(9) . ?
C31 H31 0.9300 . ?
C32 C33 1.381(9) . ?
C32 C35 1.503(8) . ?
C33 C34 1.377(9) . ?
C33 H33 0.9300 . ?
C34 H34 0.9300 . ?
C36 C41 1.383(10) . ?
C36 C37 1.407(9) . ?
C37 C38 1.377(9) . ?
C38 C39 1.382(9) . ?
C38 H38 0.9300 . ?
C39 C40 1.368(10) . ?
C39 C42 1.515(8) . ?
C40 C41 1.388(10) . ?
C40 H40 0.9300 . ?
C41 H41 0.9300 . ?
C43 C44 1.384(9) . ?
C43 C48 1.391(9) . ?
C43 C50 1.500(8) . ?
C44 C45 1.386(8) . ?
C45 C46 1.376(8) . ?
C45 H45 0.9300 . ?
C46 C47 1.378(8) . ?
C46 C49 1.501(7) . ?
C47 C48 1.379(8) . ?
C47 H47 0.9300 . ?
C48 H48 0.9300 . ?
C50 C51 1.380(10) . ?
C50 C55 1.392(10) . ?
C51 C52 1.373(9) . ?
C52 C53 1.385(10) . ?
C52 H52 0.9300 . ?
C53 C54 1.362(9) . ?
C53 C56 1.502(8) . ?
C54 C55 1.387(9) . ?
C54 H54 0.9300 . ?
C55 H55 0.9300 . ?
C57 C58 1.372(10) . ?
C57 H57 0.9300 . ?
C58 C59 1.372(11) . ?
C58 H58 0.9300 . ?
C59 C60 1.385(11) . ?
C59 C62 1.497(10) . ?
C60 C61 1.377(10) . ?
C60 H60 0.9300 . ?
C61 H61 0.9300 . ?
C62 C63 1.506(11) . ?
C62 H62A 0.9700 . ?
C62 H62B 0.9700 . ?
C63 C64 1.534(10) . ?
C63 H63A 0.9700 . ?
C63 H63B 0.9700 . ?
C64 C67 1.524(9) . ?
C64 H64A 0.9700 . ?
C64 H64B 0.9700 . ?
C65 C66 1.381(9) . ?
C65 H65 0.9300 . ?
C66 C67 1.360(11) . ?
C66 H66 0.9300 . ?
C67 C68 1.368(11) . ?
C68 C69 1.383(10) . ?
C68 H68 0.9300 . ?
C69 H69 0.9300 . ?
C70 C71 1.380(11) . ?
C70 H70 0.9300 . ?
C71 C72 1.355(11) . ?
C71 H71 0.9300 . ?
C72 C73 1.392(12) . ?
C72 C75 1.499(11) . ?
C73 C74 1.347(11) . ?
C73 H73 0.9300 . ?
C74 H74 0.9300 . ?
C75 C76 1.465(11) . ?
C75 H75A 0.9700 . ?
C75 H75B 0.9700 . ?
C76 C77 1.520(11) . ?
C76 H76A 0.9700 . ?
C76 H76B 0.9700 . ?
C77 C80 1.498(9) . ?
C77 H77A 0.9700 . ?
C77 H77B 0.9700 . ?
C78 C79 1.375(9) . ?
C78 H78 0.9300 . ?
C79 C80 1.384(10) . ?
C79 H79 0.9300 . ?
C80 C81 1.380(10) . ?
C81 C82 1.378(9) . ?
C81 H81 0.9300 . ?
C82 H82 0.9300 . ?
O2W O2W 1.27(5) 2_865 ?
O3W O4W 1.22(3) . ?
O5W O5W 1.44(4) 2_756 ?

loop_
_geom_hbond_atom_site_label_D
_geom_hbond_atom_site_label_H
_geom_hbond_atom_site_label_A
_geom_hbond_distance_DH
_geom_hbond_distance_HA
_geom_hbond_distance_DA
_geom_hbond_angle_DHA
_geom_hbond_site_symmetry_A
O35 H1A O5W 0.877(16) 2.044(17) 2.850(16) 152(3) .
O35 H1A O14' 0.877(16) 2.56(3) 3.012(14) 113(2) 2_756
O35 H1B O3W 0.824(19) 1.94(3) 2.72(3) 159(5) .
O35 H1B O4W 0.824(19) 2.08(6) 2.70(2) 132(7) .
